data_4028423
loop_
_publ_author_name
'Ang\'elique Ferry'
'Ga\"elle Malik'
'Pascal Retailleau'
'Xavier Guinchard'
'David Crich'

_publ_contact_author_address
;Centre de Recherches de Gif
Institut de Chimie des Substances Naturelles-CNRS
1 avenue de la Terrasse
91198 Gif sur Yvette
France
;
_publ_contact_author_email xavier.guinchard@icsn.cnrs-gif.fr
_publ_contact_author_fax +33169077247
_publ_contact_author_name
;
'Guinchard, Xavier'
;
_publ_contact_author_phone +33169823011
_publ_section_title
;
 Alternative Synthesis of P-Chiral Phosphonite-Borane Complexes:
 Application to the Synthesis of Phostone-Phostone Dimers
;
_journal_name_full 'Journal of Organic Chemistry'
_journal_page_first 6858
_journal_page_last 6867
_journal_paper_doi 10.1021/jo400864s
_journal_volume 78
_journal_year 2013
_chemical_absolute_configuration ad
_chemical_formula_moiety 'C27 H34 B O6 P'
_chemical_formula_sum 'C27 H34 B O6 P'
_chemical_formula_weight 496.32
_chemical_name_systematic
; 
 (2S,3S,4S,5S,6R)-4,5-bis(benzyloxy)-6-((benzyloxy)methyl)
 -2-borane-2-methoxy-1,2-oxaphosphinan-3-ol  
;
_space_group_IT_number 4
_symmetry_cell_setting monoclinic
_symmetry_space_group_name_Hall 'P 2yb'
_symmetry_space_group_name_H-M 'P 1 21 1'
_atom_sites_solution_hydrogens geom
_atom_sites_solution_primary direct
_atom_sites_solution_secondary difmap
_audit_creation_method SHELXL-97
_cell_angle_alpha 90.00
_cell_angle_beta 91.090(6)
_cell_angle_gamma 90.00
_cell_formula_units_Z 2
_cell_length_a 9.9154(7)
_cell_length_b 9.5092(6)
_cell_length_c 14.5150(11)
_cell_measurement_reflns_used 3126
_cell_measurement_temperature 293(2)
_cell_measurement_theta_max 58.1
_cell_measurement_theta_min 7.1
_cell_volume 1368.34(17)
_computing_cell_refinement 'CrystalClear-SM Expert 2.0 r4 (Rigaku, 2009)'
_computing_data_collection 'CrystalClear-SM Expert 2.0 r4 (Rigaku, 2009)'
_computing_data_reduction 'CrystalClear-SM Expert 2.0 r4 (Rigaku, 2009)'
_computing_molecular_graphics 'PLATON (Spek, 2003)'
_computing_publication_material 'SHELXL97 (Sheldrick, 2008)'
_computing_structure_refinement 'SHELXL97 (Sheldrick, 2008); CRYSTALBUILDER (Welter, 2006)'
_computing_structure_solution 'SHELXS97 (Sheldrick, 2008)'
_diffrn_ambient_temperature 293(2)
_diffrn_detector_type 'RAPID II large area curved imaging plate detector '
_diffrn_measured_fraction_theta_full 0.970
_diffrn_measured_fraction_theta_max 0.970
_diffrn_measurement_device_type 'Rigaku rapid II RAXIS conversion'
_diffrn_measurement_method 'profile data from \w-scans'
_diffrn_radiation_monochromator graphite
_diffrn_radiation_source 'fine-focus sealed tube'
_diffrn_radiation_type CuK\a
_diffrn_radiation_wavelength 1.54187
_diffrn_reflns_av_R_equivalents 0.0334
_diffrn_reflns_av_sigmaI/netI 0.0419
_diffrn_reflns_limit_h_max 11
_diffrn_reflns_limit_h_min -11
_diffrn_reflns_limit_k_max 11
_diffrn_reflns_limit_k_min -8
_diffrn_reflns_limit_l_max 15
_diffrn_reflns_limit_l_min -17
_diffrn_reflns_number 10796
_diffrn_reflns_theta_full 68.28
_diffrn_reflns_theta_max 68.28
_diffrn_reflns_theta_min 7.10
_exptl_absorpt_coefficient_mu 1.198
_exptl_absorpt_correction_T_max 1.000
_exptl_absorpt_correction_T_min 0.709
_exptl_absorpt_correction_type multi-scan
_exptl_absorpt_process_details 'FS_ABSCOR (Rigaku, 2009)'
_exptl_crystal_colour colourless
_exptl_crystal_density_diffrn 1.205
_exptl_crystal_description 'elongated plate'
_exptl_crystal_F_000 528
_exptl_crystal_size_max 0.58
_exptl_crystal_size_mid 0.20
_exptl_crystal_size_min 0.12
_refine_diff_density_max 0.204
_refine_diff_density_min -0.258
_refine_diff_density_rms 0.043
_refine_ls_abs_structure_details 'Flack H D (1983), Acta Cryst. A39, 876-881;1597 Friedel pairs'
_refine_ls_abs_structure_Flack -0.01(3)
_refine_ls_extinction_coef 0.0039(5)
_refine_ls_extinction_expression Fc^*^=kFc[1+0.001xFc^2^\l^3^/sin(2\q)]^-1/4^
_refine_ls_extinction_method SHELXL
_refine_ls_goodness_of_fit_ref 1.142
_refine_ls_hydrogen_treatment constr
_refine_ls_matrix_type full
_refine_ls_number_parameters 320
_refine_ls_number_reflns 4191
_refine_ls_number_restraints 1
_refine_ls_restrained_S_all 1.142
_refine_ls_R_factor_all 0.0681
_refine_ls_R_factor_gt 0.0427
_refine_ls_shift/su_max 0.001
_refine_ls_shift/su_mean 0.000
_refine_ls_structure_factor_coef Fsqd
_refine_ls_weighting_details 'calc w=1/[\s^2^(Fo^2^)+(0.0484P)^2^+0.3356P] where P=(Fo^2^+2Fc^2^)/3'
_refine_ls_weighting_scheme calc
_refine_ls_wR_factor_gt 0.0982
_refine_ls_wR_factor_ref 0.1322
_reflns_number_gt 3075
_reflns_number_total 4191
_reflns_threshold_expression >2sigma(I)
_cod_data_source_file jo400864s_si_002_3.cif
_cod_data_source_block 273
_cod_original_sg_symbol_H-M 'P 21'
_cod_database_code 4028423

loop_
_symmetry_equiv_pos_as_xyz
'x, y, z'
'-x, y+1/2, -z'

loop_
_atom_site_label
_atom_site_type_symbol
_atom_site_fract_x
_atom_site_fract_y
_atom_site_fract_z
_atom_site_U_iso_or_equiv
_atom_site_adp_type
_atom_site_occupancy
_atom_site_symmetry_multiplicity
_atom_site_calc_flag
_atom_site_refinement_flags
P1 P 0.80936(10) 0.59565(13) 1.01615(6) 0.0659(3) Uani 1 1 d .
O2 O 0.7489(2) 0.4626(3) 0.96424(14) 0.0602(7) Uani 1 1 d .
O3 O 0.8741(2) 0.4905(3) 0.73210(14) 0.0678(7) Uani 1 1 d .
O4 O 1.0381(3) 0.7343(4) 0.9973(2) 0.0887(10) Uani 1 1 d .
H4O H 1.0957 0.7221 1.0378 0.133 Uiso 1 1 calc R
O5 O 0.7557(3) 0.2076(3) 0.87144(18) 0.0792(9) Uani 1 1 d .
O6 O 0.7421(3) 0.7305(3) 0.96964(19) 0.0770(9) Uani 1 1 d .
O7 O 1.1170(2) 0.5553(3) 0.84010(19) 0.0839(10) Uani 1 1 d .
C1 C 0.9793(4) 0.6021(6) 0.9722(2) 0.0664(10) Uani 1 1 d .
H1 H 1.0328 0.5260 1.0000 0.080 Uiso 1 1 calc R
C2 C 0.9821(3) 0.5888(5) 0.8668(2) 0.0593(9) Uani 1 1 d .
H2 H 0.9537 0.6776 0.8382 0.071 Uiso 1 1 calc R
C3 C 0.8971(3) 0.4675(5) 0.8275(2) 0.0555(10) Uani 1 1 d .
H3 H 0.9444 0.3781 0.8372 0.067 Uiso 1 1 calc R
C4 C 0.7537(3) 0.4573(5) 0.8638(2) 0.0582(10) Uani 1 1 d .
H4 H 0.7015 0.5367 0.8391 0.070 Uiso 1 1 calc R
C5 C 0.6174(7) 0.7821(8) 1.0018(5) 0.165(3) Uani 1 1 d .
H5A H 0.5653 0.7055 1.0253 0.247 Uiso 1 1 calc R
H5B H 0.5686 0.8262 0.9518 0.247 Uiso 1 1 calc R
H5C H 0.6338 0.8496 1.0499 0.247 Uiso 1 1 calc R
C6 C 1.2018(5) 0.6653(6) 0.8209(4) 0.113(2) Uani 1 1 d .
H6A H 1.2344 0.7081 0.8778 0.136 Uiso 1 1 calc R
H6B H 1.1538 0.7363 0.7852 0.136 Uiso 1 1 calc R
C7 C 1.3210(4) 0.6088(7) 0.7660(3) 0.0808(14) Uani 1 1 d .
C8 C 1.4258(4) 0.6996(6) 0.7511(3) 0.0888(15) Uani 1 1 d .
H8 H 1.4251 0.7881 0.7785 0.107 Uiso 1 1 calc R
C9 C 1.5307(5) 0.6628(9) 0.6971(5) 0.113(2) Uani 1 1 d .
H9 H 1.6002 0.7263 0.6868 0.135 Uiso 1 1 calc R
C10 C 1.5334(5) 0.5344(9) 0.6585(4) 0.105(2) Uani 1 1 d .
H10 H 1.6051 0.5097 0.6214 0.126 Uiso 1 1 calc R
C11 C 1.4329(4) 0.4399(7) 0.6730(3) 0.0986(17) Uani 1 1 d .
H11 H 1.4358 0.3520 0.6450 0.118 Uiso 1 1 calc R
C12 C 1.3268(4) 0.4738(7) 0.7289(3) 0.0863(15) Uani 1 1 d .
H12 H 1.2604 0.4079 0.7416 0.104 Uiso 1 1 calc R
C13 C 0.9528(4) 0.4127(7) 0.6704(2) 0.0986(18) Uani 1 1 d .
H13A H 0.9535 0.3141 0.6877 0.118 Uiso 1 1 calc R
H13B H 1.0450 0.4469 0.6718 0.118 Uiso 1 1 calc R
C14 C 0.8926(4) 0.4300(6) 0.5767(2) 0.0694(13) Uani 1 1 d .
C15 C 0.9010(5) 0.5566(7) 0.5320(4) 0.0973(17) Uani 1 1 d .
H15 H 0.9458 0.6321 0.5595 0.117 Uiso 1 1 calc R
C16 C 0.8416(6) 0.5704(8) 0.4452(4) 0.116(2) Uani 1 1 d .
H16 H 0.8460 0.6566 0.4152 0.139 Uiso 1 1 calc R
C17 C 0.7776(5) 0.4619(11) 0.4032(3) 0.116(3) Uani 1 1 d .
H17 H 0.7392 0.4719 0.3446 0.139 Uiso 1 1 calc R
C18 C 0.7712(5) 0.3406(8) 0.4481(4) 0.115(2) Uani 1 1 d .
H18 H 0.7267 0.2650 0.4206 0.138 Uiso 1 1 calc R
C19 C 0.8283(5) 0.3240(6) 0.5336(3) 0.0870(15) Uani 1 1 d .
H19 H 0.8226 0.2372 0.5628 0.104 Uiso 1 1 calc R
C20 C 0.6849(4) 0.3239(5) 0.8341(3) 0.0661(11) Uani 1 1 d .
H20A H 0.5927 0.3233 0.8553 0.079 Uiso 1 1 calc R
H20B H 0.6826 0.3178 0.7673 0.079 Uiso 1 1 calc R
C21 C 0.6947(5) 0.0745(6) 0.8496(3) 0.0902(14) Uani 1 1 d .
H21A H 0.6000 0.0784 0.8651 0.108 Uiso 1 1 calc R
H21B H 0.7368 0.0025 0.8877 0.108 Uiso 1 1 calc R
C22 C 0.7058(4) 0.0329(5) 0.7507(3) 0.0820(14) Uani 1 1 d .
C23 C 0.8255(5) -0.0252(6) 0.7175(4) 0.1011(17) Uani 1 1 d .
H23 H 0.8999 -0.0362 0.7568 0.121 Uiso 1 1 calc R
C24 C 0.8330(6) -0.0658(7) 0.6271(5) 0.115(2) Uani 1 1 d .
H24 H 0.9118 -0.1065 0.6059 0.137 Uiso 1 1 calc R
C25 C 0.7281(8) -0.0475(7) 0.5690(4) 0.120(2) Uani 1 1 d .
H25 H 0.7361 -0.0728 0.5075 0.144 Uiso 1 1 calc R
C26 C 0.6109(6) 0.0070(7) 0.5983(4) 0.1078(18) Uani 1 1 d .
H26 H 0.5379 0.0165 0.5576 0.129 Uiso 1 1 calc R
C27 C 0.5997(5) 0.0490(5) 0.6893(3) 0.0845(14) Uani 1 1 d .
H27 H 0.5195 0.0884 0.7090 0.101 Uiso 1 1 calc R
B1 B 0.7936(7) 0.5769(8) 1.1459(3) 0.0999(19) Uani 1 1 d .
H1A H 0.8250 0.6613 1.1756 0.150 Uiso 1 1 calc R
H1B H 0.8469 0.4986 1.1670 0.150 Uiso 1 1 calc R
H1C H 0.7008 0.5613 1.1607 0.150 Uiso 1 1 calc R

loop_
_atom_site_aniso_label
_atom_site_aniso_U_11
_atom_site_aniso_U_22
_atom_site_aniso_U_33
_atom_site_aniso_U_23
_atom_site_aniso_U_13
_atom_site_aniso_U_12
P1 0.0861(6) 0.0678(8) 0.0442(4) -0.0011(6) 0.0114(4) 0.0039(7)
O2 0.0692(14) 0.063(2) 0.0485(13) -0.0012(13) 0.0099(10) -0.0005(13)
O3 0.0852(15) 0.077(2) 0.0416(12) -0.0011(13) 0.0061(10) 0.0107(15)
O4 0.109(2) 0.081(3) 0.0748(19) -0.0149(16) -0.0173(15) -0.016(2)
O5 0.100(2) 0.060(2) 0.0765(18) 0.0034(16) -0.0229(15) -0.0145(18)
O6 0.0948(19) 0.062(2) 0.0747(18) 0.0135(16) 0.0237(14) 0.0194(17)
O7 0.0674(14) 0.094(3) 0.0915(18) -0.0026(17) 0.0241(13) -0.0150(16)
C1 0.080(2) 0.071(3) 0.0481(17) -0.005(2) -0.0111(15) -0.004(3)
C2 0.0646(18) 0.069(3) 0.0448(15) -0.003(2) 0.0041(13) 0.000(2)
C3 0.0616(18) 0.064(3) 0.0407(16) -0.0039(17) 0.0019(13) 0.0005(19)
C4 0.0578(18) 0.074(3) 0.0430(17) 0.0054(18) -0.0037(13) 0.000(2)
C5 0.160(6) 0.127(6) 0.211(7) 0.073(5) 0.112(5) 0.077(5)
C6 0.093(3) 0.099(5) 0.149(5) -0.016(4) 0.043(3) -0.019(3)
C7 0.058(2) 0.106(5) 0.079(2) 0.006(3) 0.0050(17) 0.000(3)
C8 0.069(3) 0.093(4) 0.103(3) 0.013(3) -0.007(2) -0.004(3)
C9 0.060(3) 0.145(7) 0.134(5) 0.062(5) 0.005(3) -0.007(4)
C10 0.060(3) 0.155(7) 0.100(4) 0.040(4) 0.011(2) 0.020(4)
C11 0.068(3) 0.135(6) 0.093(3) 0.005(3) -0.001(2) 0.019(3)
C12 0.060(2) 0.105(5) 0.093(3) -0.006(3) 0.004(2) -0.009(3)
C13 0.083(3) 0.160(6) 0.052(2) -0.022(3) -0.0022(18) 0.037(3)
C14 0.062(2) 0.103(4) 0.0429(18) -0.007(2) 0.0056(15) 0.006(2)
C15 0.096(3) 0.109(5) 0.088(3) -0.019(3) 0.009(2) -0.018(3)
C16 0.134(4) 0.120(6) 0.094(4) 0.048(4) 0.022(3) 0.008(4)
C17 0.096(3) 0.208(8) 0.044(2) 0.008(4) -0.004(2) 0.024(4)
C18 0.107(4) 0.161(7) 0.076(3) -0.028(4) -0.024(3) -0.016(4)
C19 0.101(3) 0.091(4) 0.070(3) -0.019(3) 0.000(2) -0.007(3)
C20 0.066(2) 0.072(3) 0.060(2) 0.007(2) -0.0124(16) -0.005(2)
C21 0.121(3) 0.066(4) 0.083(3) 0.020(3) -0.012(2) -0.024(3)
C22 0.084(3) 0.072(4) 0.090(3) 0.000(2) -0.003(2) -0.024(2)
C23 0.080(3) 0.080(4) 0.143(5) -0.011(4) -0.011(3) -0.007(3)
C24 0.111(4) 0.085(5) 0.149(5) -0.027(4) 0.038(4) -0.007(4)
C25 0.137(5) 0.108(6) 0.116(4) -0.030(4) 0.027(4) -0.037(5)
C26 0.115(4) 0.114(5) 0.094(3) -0.018(3) -0.013(3) -0.026(4)
C27 0.084(3) 0.074(4) 0.095(3) -0.005(3) -0.005(2) -0.015(2)
B1 0.156(5) 0.096(5) 0.048(2) -0.014(3) 0.021(3) 0.001(4)

loop_
_atom_type_symbol
_atom_type_description
_atom_type_scat_dispersion_real
_atom_type_scat_dispersion_imag
_atom_type_scat_source
C C 0.0181 0.0091 'International Tables Vol C Tables 4.2.6.8 and 6.1.1.4'
H H 0.0000 0.0000 'International Tables Vol C Tables 4.2.6.8 and 6.1.1.4'
B B 0.0090 0.0039 'International Tables Vol C Tables 4.2.6.8 and 6.1.1.4'
O O 0.0492 0.0322 'International Tables Vol C Tables 4.2.6.8 and 6.1.1.4'
P P 0.2955 0.4335 'International Tables Vol C Tables 4.2.6.8 and 6.1.1.4'

loop_
_geom_angle_atom_site_label_1
_geom_angle_atom_site_label_2
_geom_angle_atom_site_label_3
_geom_angle
O2 P1 O6 106.88(14)
O2 P1 C1 101.87(17)
O6 P1 C1 102.03(19)
O2 P1 B1 111.0(2)
O6 P1 B1 117.0(2)
C1 P1 B1 116.5(2)
C4 O2 P1 118.9(2)
C13 O3 C3 117.3(3)
C1 O4 H4O 109.5
C20 O5 C21 113.6(3)
C5 O6 P1 120.1(3)
C6 O7 C2 117.6(4)
O4 C1 C2 108.1(3)
O4 C1 P1 108.5(3)
C2 C1 P1 112.5(2)
O4 C1 H1 109.2
C2 C1 H1 109.2
P1 C1 H1 109.2
O7 C2 C3 104.0(3)
O7 C2 C1 108.8(3)
C3 C2 C1 114.3(3)
O7 C2 H2 109.8
C3 C2 H2 109.8
C1 C2 H2 109.8
O3 C3 C4 102.3(2)
O3 C3 C2 108.9(3)
C4 C3 C2 115.4(3)
O3 C3 H3 110.0
C4 C3 H3 110.0
C2 C3 H3 110.0
O2 C4 C20 107.1(3)
O2 C4 C3 113.0(2)
C20 C4 C3 112.1(3)
O2 C4 H4 108.2
C20 C4 H4 108.2
C3 C4 H4 108.2
O6 C5 H5A 109.5
O6 C5 H5B 109.5
H5A C5 H5B 109.5
O6 C5 H5C 109.5
H5A C5 H5C 109.5
H5B C5 H5C 109.5
O7 C6 C7 108.6(5)
O7 C6 H6A 110.0
C7 C6 H6A 110.0
O7 C6 H6B 110.0
C7 C6 H6B 110.0
H6A C6 H6B 108.4
C8 C7 C12 118.9(4)
C8 C7 C6 117.0(6)
C12 C7 C6 124.1(4)
C9 C8 C7 121.2(6)
C9 C8 H8 119.4
C7 C8 H8 119.4
C10 C9 C8 119.7(6)
C10 C9 H9 120.1
C8 C9 H9 120.1
C9 C10 C11 121.0(5)
C9 C10 H10 119.5
C11 C10 H10 119.5
C10 C11 C12 120.3(6)
C10 C11 H11 119.8
C12 C11 H11 119.8
C11 C12 C7 118.7(5)
C11 C12 H12 120.7
C7 C12 H12 120.7
O3 C13 C14 107.8(3)
O3 C13 H13A 110.1
C14 C13 H13A 110.1
O3 C13 H13B 110.1
C14 C13 H13B 110.1
H13A C13 H13B 108.5
C19 C14 C15 118.2(4)
C19 C14 C13 121.6(5)
C15 C14 C13 120.2(5)
C14 C15 C16 119.0(6)
C14 C15 H15 120.5
C16 C15 H15 120.5
C17 C16 C15 121.7(6)
C17 C16 H16 119.2
C15 C16 H16 119.2
C18 C17 C16 118.0(5)
C18 C17 H17 121.0
C16 C17 H17 121.0
C17 C18 C19 121.6(6)
C17 C18 H18 119.2
C19 C18 H18 119.2
C14 C19 C18 121.6(6)
C14 C19 H19 119.2
C18 C19 H19 119.2
O5 C20 C4 109.3(3)
O5 C20 H20A 109.8
C4 C20 H20A 109.8
O5 C20 H20B 109.8
C4 C20 H20B 109.8
H20A C20 H20B 108.3
O5 C21 C22 114.0(4)
O5 C21 H21A 108.8
C22 C21 H21A 108.8
O5 C21 H21B 108.8
C22 C21 H21B 108.8
H21A C21 H21B 107.7
C27 C22 C23 117.6(5)
C27 C22 C21 121.6(4)
C23 C22 C21 120.9(4)
C24 C23 C22 120.1(5)
C24 C23 H23 119.9
C22 C23 H23 119.9
C25 C24 C23 120.7(6)
C25 C24 H24 119.6
C23 C24 H24 119.6
C24 C25 C26 121.1(6)
C24 C25 H25 119.5
C26 C25 H25 119.5
C25 C26 C27 119.7(5)
C25 C26 H26 120.1
C27 C26 H26 120.1
C22 C27 C26 120.8(5)
C22 C27 H27 119.6
C26 C27 H27 119.6
P1 B1 H1A 109.5
P1 B1 H1B 109.5
H1A B1 H1B 109.5
P1 B1 H1C 109.5
H1A B1 H1C 109.5
H1B B1 H1C 109.5

loop_
_geom_bond_atom_site_label_1
_geom_bond_atom_site_label_2
_geom_bond_distance
P1 O2 1.585(3)
P1 O6 1.590(3)
P1 C1 1.814(4)
P1 B1 1.901(4)
O2 C4 1.460(3)
O3 C13 1.409(5)
O3 C3 1.416(3)
O4 C1 1.430(5)
O4 H4O 0.8200
O5 C20 1.413(5)
O5 C21 1.436(5)
O6 C5 1.418(6)
O7 C6 1.374(6)
O7 C2 1.435(4)
C1 C2 1.537(4)
C1 H1 0.9800
C2 C3 1.532(5)
C2 H2 0.9800
C3 C4 1.528(4)
C3 H3 0.9800
C4 C20 1.500(6)
C4 H4 0.9800
C5 H5A 0.9600
C5 H5B 0.9600
C5 H5C 0.9600
C6 C7 1.535(6)
C6 H6A 0.9700
C6 H6B 0.9700
C7 C8 1.372(7)
C7 C12 1.393(7)
C8 C9 1.361(8)
C8 H8 0.9300
C9 C10 1.344(8)
C9 H9 0.9300
C10 C11 1.362(8)
C10 H10 0.9300
C11 C12 1.380(6)
C11 H11 0.9300
C12 H12 0.9300
C13 C14 1.484(5)
C13 H13A 0.9700
C13 H13B 0.9700
C14 C19 1.340(6)
C14 C15 1.371(7)
C15 C16 1.387(8)
C15 H15 0.9300
C16 C17 1.351(9)
C16 H16 0.9300
C17 C18 1.327(9)
C17 H17 0.9300
C18 C19 1.364(7)
C18 H18 0.9300
C19 H19 0.9300
C20 H20A 0.9700
C20 H20B 0.9700
C21 C22 1.496(6)
C21 H21A 0.9700
C21 H21B 0.9700
C22 C27 1.374(6)
C22 C23 1.403(6)
C23 C24 1.371(7)
C23 H23 0.9300
C24 C25 1.337(8)
C24 H24 0.9300
C25 C26 1.348(8)
C25 H25 0.9300
C26 C27 1.386(6)
C26 H26 0.9300
C27 H27 0.9300
B1 H1A 0.9600
B1 H1B 0.9600
B1 H1C 0.9600

loop_
_geom_torsion_atom_site_label_1
_geom_torsion_atom_site_label_2
_geom_torsion_atom_site_label_3
_geom_torsion_atom_site_label_4
_geom_torsion
O6 P1 O2 C4 52.1(2)
C1 P1 O2 C4 -54.5(3)
B1 P1 O2 C4 -179.2(3)
O2 P1 O6 C5 87.4(5)
C1 P1 O6 C5 -166.1(5)
B1 P1 O6 C5 -37.7(6)
O2 P1 C1 O4 167.6(2)
O6 P1 C1 O4 57.3(3)
B1 P1 C1 O4 -71.5(4)
O2 P1 C1 C2 48.1(4)
O6 P1 C1 C2 -62.3(4)
B1 P1 C1 C2 169.0(4)
C6 O7 C2 C3 146.9(4)
C6 O7 C2 C1 -90.9(5)
O4 C1 C2 O7 76.3(4)
P1 C1 C2 O7 -164.0(3)
O4 C1 C2 C3 -168.0(3)
P1 C1 C2 C3 -48.3(5)
C13 O3 C3 C4 -135.4(4)
C13 O3 C3 C2 102.0(4)
O7 C2 C3 O3 -79.0(3)
C1 C2 C3 O3 162.5(3)
O7 C2 C3 C4 166.6(3)
C1 C2 C3 C4 48.1(4)
P1 O2 C4 C20 -177.7(2)
P1 O2 C4 C3 58.5(4)
O3 C3 C4 O2 -168.0(3)
C2 C3 C4 O2 -49.8(4)
O3 C3 C4 C20 71.0(4)
C2 C3 C4 C20 -170.9(3)
C2 O7 C6 C7 -162.4(3)
O7 C6 C7 C8 -171.5(4)
O7 C6 C7 C12 10.3(7)
C12 C7 C8 C9 3.6(7)
C6 C7 C8 C9 -174.7(5)
C7 C8 C9 C10 -1.1(8)
C8 C9 C10 C11 -0.3(9)
C9 C10 C11 C12 -1.0(8)
C10 C11 C12 C7 3.4(7)
C8 C7 C12 C11 -4.7(6)
C6 C7 C12 C11 173.5(4)
C3 O3 C13 C14 168.0(4)
O3 C13 C14 C19 -109.2(5)
O3 C13 C14 C15 70.4(5)
C19 C14 C15 C16 0.8(7)
C13 C14 C15 C16 -178.8(4)
C14 C15 C16 C17 -1.0(8)
C15 C16 C17 C18 0.9(9)
C16 C17 C18 C19 -0.7(9)
C15 C14 C19 C18 -0.6(7)
C13 C14 C19 C18 179.0(4)
C17 C18 C19 C14 0.6(8)
C21 O5 C20 C4 177.8(3)
O2 C4 C20 O5 -61.7(4)
C3 C4 C20 O5 62.7(4)
C20 O5 C21 C22 70.5(5)
O5 C21 C22 C27 -100.9(5)
O5 C21 C22 C23 79.6(6)
C27 C22 C23 C24 -1.0(8)
C21 C22 C23 C24 178.5(5)
C22 C23 C24 C25 1.7(9)
C23 C24 C25 C26 -2.2(10)
C24 C25 C26 C27 2.0(10)
C23 C22 C27 C26 0.9(7)
C21 C22 C27 C26 -178.6(5)
C25 C26 C27 C22 -1.4(8)
